data_2207196
loop_
_publ_author_name
'Song, Rui-Feng'
'Li, Jian-Rong'
'Zou, Ru-Qiang'

_publ_section_title
;
 Bis{2-[3-(2-pyridyl)pyrazol-1-ylmethyl]pyridine}nickel(II)
 bis(perchlorate) chloroform disolvate
;
_journal_coeditor_code CV6583
_journal_issue 11
_journal_name_full 'Acta Crystallographica Section E'
_journal_page_first m2305
_journal_page_last m2307
_journal_paper_doi 10.1107/S1600536805032046
_journal_volume 61
_journal_year 2005
_chemical_formula_iupac '[Ni (C14 H12 N4)2] (Cl O4)2, 2C H Cl3'
_chemical_formula_moiety 'C28 H24 N8 Ni 2+, 2Cl O4 -, 2C H Cl3'
_chemical_formula_sum 'C30 H26 Cl8 N8 Ni O8'
_chemical_formula_weight 968.90
_chemical_name_systematic
;
Bis{2-[3-(2-pyridyl)pyrazol-1-ylmethyl]pyridine}nickel(II) bis(perchlorate)
chloroform disolvate
;
_space_group_IT_number 15
_symmetry_cell_setting monoclinic
_symmetry_space_group_name_Hall '-C 2yc'
_symmetry_space_group_name_H-M 'C 1 2/c 1'
_atom_sites_solution_hydrogens geom
_atom_sites_solution_primary direct
_atom_sites_solution_secondary difmap
_audit_creation_method SHELXL-97
_cell_angle_alpha 90.00
_cell_angle_beta 116.551(4)
_cell_angle_gamma 90.00
_cell_formula_units_Z 8
_cell_length_a 22.297(6)
_cell_length_b 17.257(5)
_cell_length_c 23.801(7)
_cell_measurement_reflns_used 1006
_cell_measurement_temperature 293(2)
_cell_measurement_theta_max 22.6076
_cell_measurement_theta_min 2.9857
_cell_volume 8192(4)
_computing_cell_refinement 'SAINT (Bruker, 1999)'
_computing_data_collection 'SMART (Bruker, 1998)'
_computing_data_reduction SAINT
_computing_molecular_graphics 'SHELXTL (Bruker, 1997)'
_computing_publication_material SHELXTL
_computing_structure_refinement 'SHELXL97 (Sheldrick, 1997)'
_computing_structure_solution 'SHELXS97 (Sheldrick, 1997)'
_diffrn_ambient_temperature 293(2)
_diffrn_measured_fraction_theta_full 0.994
_diffrn_measured_fraction_theta_max 0.994
_diffrn_measurement_device_type 'Bruker SMART CCD area-detector'
_diffrn_measurement_method '\f and \w'
_diffrn_radiation_monochromator graphite
_diffrn_radiation_source 'fine-focus sealed tube'
_diffrn_radiation_type MoK\a
_diffrn_radiation_wavelength 0.71073
_diffrn_reflns_av_R_equivalents 0.0546
_diffrn_reflns_av_sigmaI/netI 0.0701
_diffrn_reflns_limit_h_max 27
_diffrn_reflns_limit_h_min -27
_diffrn_reflns_limit_k_max 21
_diffrn_reflns_limit_k_min -18
_diffrn_reflns_limit_l_max 27
_diffrn_reflns_limit_l_min -29
_diffrn_reflns_number 23272
_diffrn_reflns_theta_full 26.43
_diffrn_reflns_theta_max 26.43
_diffrn_reflns_theta_min 1.56
_diffrn_standards_number 0
_exptl_absorpt_coefficient_mu 1.052
_exptl_absorpt_correction_T_max 0.7432
_exptl_absorpt_correction_T_min 0.7032
_exptl_absorpt_correction_type multi-scan
_exptl_absorpt_process_details '(SADABS; Sheldrick, 1996)'
_exptl_crystal_colour purple
_exptl_crystal_density_diffrn 1.571
_exptl_crystal_density_method 'not measured'
_exptl_crystal_description Block
_exptl_crystal_F_000 3920
_exptl_crystal_size_max 0.36
_exptl_crystal_size_mid 0.30
_exptl_crystal_size_min 0.30
_refine_diff_density_max 0.617
_refine_diff_density_min -0.388
_refine_ls_extinction_method none
_refine_ls_goodness_of_fit_ref 1.013
_refine_ls_hydrogen_treatment constr
_refine_ls_matrix_type full
_refine_ls_number_parameters 552
_refine_ls_number_reflns 8395
_refine_ls_number_restraints 13
_refine_ls_restrained_S_all 1.016
_refine_ls_R_factor_all 0.1258
_refine_ls_R_factor_gt 0.0599
_refine_ls_shift/su_max 0.002
_refine_ls_shift/su_mean 0.000
_refine_ls_structure_factor_coef Fsqd
_refine_ls_weighting_details 'calc w = 1/[\s^2^(Fo^2^)+(0.0746P)^2^+8.6393P] where P = (Fo^2^+2Fc^2^)/3'
_refine_ls_weighting_scheme calc
_refine_ls_wR_factor_gt 0.1354
_refine_ls_wR_factor_ref 0.1657
_reflns_number_gt 4749
_reflns_number_total 8395
_reflns_threshold_expression I>2\s(I)
_cod_data_source_file cv6583.cif
_cod_data_source_block I
_cod_depositor_comments
;
The following automatic conversions were performed:
'_symmetry_cell_setting' value 'Monoclinic' changed to 'monoclinic'
according to '/home/saulius/struct/CIF-dictionaries/cif_core.dic'
dictionary named 'cif_core.dic' version 2.4.1 from 2010-06-29.

Automatic conversion script
Id: cif_fix_enum 1527 2010-12-29 10:47:43Z saulius 

The following automatic conversions were performed:

'_symmetry_cell_setting' value 'Monoclinic' changed to 'monoclinic'
according to /home/saulius/struct/CIF-dictionaries/cif_core.dic
dictionary named 'cif_core.dic' version 2.4.1 from 2010-06-29.

Automatic conversion script
Id: cif_fix_values 1715 2011-07-08 13:25:40Z adriana 
;
_cod_original_sg_symbol_Hall ' -C 2yc'
_cod_original_sg_symbol_H-M 'C 2/c'
_cod_database_code 2207196
_cod_database_fobs_code 2207196

loop_
_symmetry_equiv_pos_as_xyz
'x, y, z'
'-x, y, -z+1/2'
'x+1/2, y+1/2, z'
'-x+1/2, y+1/2, -z+1/2'
'-x, -y, -z'
'x, -y, z-1/2'
'-x+1/2, -y+1/2, -z'
'x+1/2, -y+1/2, z-1/2'

loop_
_atom_site_label
_atom_site_fract_x
_atom_site_fract_y
_atom_site_fract_z
_atom_site_U_iso_or_equiv
_atom_site_adp_type
_atom_site_calc_flag
_atom_site_refinement_flags
_atom_site_occupancy
_atom_site_disorder_assembly
_atom_site_disorder_group
_atom_site_type_symbol
Ni1 0.0000 1.28352(5) -0.2500 0.0438(2) Uani d S 1 . . Ni
Ni2 0.5000 0.75080(4) 0.2500 0.0379(2) Uani d S 1 . . Ni
N1 0.06784(18) 1.2008(2) -0.18690(17) 0.0484(9) Uani d . 1 . . N
N2 -0.0297(2) 1.2772(2) -0.1824(2) 0.0614(11) Uani d . 1 . . N
N3 -0.0704(2) 1.3185(3) -0.1688(2) 0.0750(13) Uani d . 1 . . N
N4 -0.07487(19) 1.3747(2) -0.2917(2) 0.0575(10) Uani d . 1 . . N
N5 0.51876(16) 0.83151(19) 0.19123(16) 0.0433(8) Uani d . 1 . . N
N6 0.41159(16) 0.75905(19) 0.17589(16) 0.0417(8) Uani d . 1 . . N
N7 0.35199(16) 0.7249(2) 0.16049(16) 0.0451(8) Uani d . 1 . . N
N8 0.54203(18) 0.6570(2) 0.21789(16) 0.0443(8) Uani d . 1 . . N
Cl1 0.22217(5) 0.85253(7) 0.21369(5) 0.0527(3) Uani d . 1 . . Cl
Cl2 0.31475(7) 0.94498(8) -0.07571(6) 0.0636(4) Uani d D 1 . . Cl
Cl3 0.0704(9) 0.9713(9) 0.0293(5) 0.220(7) Uani d PD 0.446(12) A 1 Cl
Cl4 0.0794(6) 0.8234(7) -0.0067(6) 0.182(5) Uani d PD 0.446(12) A 1 Cl
Cl5 0.1768(6) 0.9234(7) -0.0014(6) 0.166(5) Uani d PD 0.446(12) A 1 Cl
Cl3' 0.1260(7) 0.9974(4) 0.0607(4) 0.177(4) Uani d PD 0.554(12) A 2 Cl
Cl4' 0.0536(5) 0.8596(10) -0.0089(5) 0.267(8) Uani d PD 0.554(12) A 2 Cl
Cl5' 0.1765(5) 0.9079(5) -0.0035(4) 0.136(3) Uani d PD 0.554(12) A 2 Cl
Cl6 0.37780(18) 1.29730(18) -0.09952(14) 0.1876(13) Uani d . 1 . . Cl
Cl7 0.25214(15) 1.30647(17) -0.08823(15) 0.1887(14) Uani d . 1 . . Cl
Cl8 0.33786(12) 1.17873(15) -0.04279(14) 0.1537(10) Uani d . 1 . . Cl
C1 0.1137(2) 1.1599(3) -0.1955(2) 0.0562(12) Uani d . 1 . . C
H1A 0.1149 1.1636 -0.2340 0.067 Uiso calc R 1 . . H
C2 0.1590(3) 1.1127(3) -0.1507(3) 0.0696(14) Uani d . 1 . . C
H2A 0.1908 1.0858 -0.1583 0.083 Uiso calc R 1 . . H
C3 0.1571(3) 1.1056(3) -0.0943(3) 0.0754(16) Uani d . 1 . . C
H3A 0.1874 1.0736 -0.0630 0.090 Uiso calc R 1 . . H
C4 0.1094(3) 1.1467(3) -0.0844(2) 0.0679(14) Uani d . 1 . . C
H4A 0.1071 1.1427 -0.0464 0.081 Uiso calc R 1 . . H
C5 0.0656(2) 1.1936(3) -0.1317(2) 0.0531(11) Uani d . 1 . . C
C6 0.0131(3) 1.2408(3) -0.1274(2) 0.0651(14) Uani d . 1 . . C
C7 -0.0034(3) 1.2628(4) -0.0811(3) 0.095(2) Uani d . 1 . . C
H7A 0.0177 1.2480 -0.0391 0.113 Uiso calc R 1 . . H
C8 -0.0582(3) 1.3122(4) -0.1093(3) 0.0810(17) Uani d . 1 . . C
H8A -0.0816 1.3360 -0.0901 0.097 Uiso calc R 1 . . H
C9 -0.1293(3) 1.3516(4) -0.2194(3) 0.0813(17) Uani d . 1 . . C
H9A -0.1507 1.3856 -0.2013 0.098 Uiso calc R 1 . . H
H9B -0.1605 1.3099 -0.2404 0.098 Uiso calc R 1 . . H
C10 -0.1183(2) 1.3977(3) -0.2694(3) 0.0628(14) Uani d . 1 . . C
C11 -0.1607(3) 1.4589(3) -0.2958(3) 0.0759(16) Uani d . 1 . . C
H11A -0.1892 1.4749 -0.2791 0.091 Uiso calc R 1 . . H
C12 -0.1613(3) 1.4969(3) -0.3469(4) 0.091(2) Uani d . 1 . . C
H12A -0.1905 1.5380 -0.3653 0.110 Uiso calc R 1 . . H
C13 -0.1183(3) 1.4729(3) -0.3699(3) 0.0834(18) Uani d . 1 . . C
H13A -0.1179 1.4970 -0.4046 0.100 Uiso calc R 1 . . H
C14 -0.0761(3) 1.4128(3) -0.3408(3) 0.0747(16) Uani d . 1 . . C
H14A -0.0463 1.3974 -0.3563 0.090 Uiso calc R 1 . . H
C15 0.5765(2) 0.8667(3) 0.2021(2) 0.0586(13) Uani d . 1 . . C
H15A 0.6121 0.8633 0.2421 0.070 Uiso calc R 1 . . H
C16 0.5856(3) 0.9075(3) 0.1570(3) 0.0687(15) Uani d . 1 . . C
H16A 0.6266 0.9305 0.1661 0.082 Uiso calc R 1 . . H
C17 0.5329(3) 0.9137(3) 0.0983(3) 0.0743(16) Uani d . 1 . . C
H17A 0.5376 0.9416 0.0671 0.089 Uiso calc R 1 . . H
C18 0.4728(3) 0.8782(3) 0.0858(2) 0.0632(13) Uani d . 1 . . C
H18A 0.4367 0.8817 0.0461 0.076 Uiso calc R 1 . . H
C19 0.4673(2) 0.8375(2) 0.13311(19) 0.0444(10) Uani d . 1 . . C
C20 0.4061(2) 0.7983(2) 0.12562(19) 0.0424(10) Uani d . 1 . . C
C21 0.3416(2) 0.7918(3) 0.0779(2) 0.0581(13) Uani d . 1 . . C
H21A 0.3243 0.8145 0.0383 0.070 Uiso calc R 1 . . H
C22 0.3086(2) 0.7448(3) 0.1015(2) 0.0567(12) Uani d . 1 . . C
H22A 0.2640 0.7295 0.0804 0.068 Uiso calc R 1 . . H
C23 0.3396(2) 0.6870(3) 0.2087(2) 0.0524(11) Uani d . 1 . . C
H23A 0.2980 0.6581 0.1883 0.063 Uiso calc R 1 . . H
H23B 0.3329 0.7267 0.2342 0.063 Uiso calc R 1 . . H
C24 0.4977(2) 0.6089(3) 0.1751(2) 0.0529(12) Uani d . 1 . . C
H24A 0.4532 0.6247 0.1543 0.063 Uiso calc R 1 . . H
C25 0.5142(3) 0.5384(3) 0.1603(3) 0.0704(15) Uani d . 1 . . C
H25A 0.4819 0.5078 0.1294 0.085 Uiso calc R 1 . . H
C26 0.5792(3) 0.5132(3) 0.1915(3) 0.0742(16) Uani d . 1 . . C
H26A 0.5916 0.4650 0.1828 0.089 Uiso calc R 1 . . H
C27 0.6255(3) 0.5610(3) 0.2359(2) 0.0634(14) Uani d . 1 . . C
H27A 0.6697 0.5448 0.2579 0.076 Uiso calc R 1 . . H
C28 0.6068(2) 0.6325(2) 0.2482(2) 0.0443(10) Uani d . 1 . . C
C29 0.1283(3) 0.9023(3) 0.0362(3) 0.107(2) Uani d D 1 . . C
H29A 0.1549 0.8847 0.0784 0.128 Uiso d R 1 A . H
C30 0.3092(4) 1.2459(5) -0.0986(4) 0.125(3) Uani d . 1 . . C
H30A 0.2857 1.2200 -0.1382 0.150 Uiso d R 1 . . H
O1 0.25559(18) 0.8520(2) 0.17488(18) 0.0793(11) Uani d . 1 . . O
O2 0.2480(2) 0.7929(3) 0.25923(19) 0.0984(14) Uani d . 1 . . O
O3 0.2340(2) 0.9252(3) 0.2451(2) 0.1095(16) Uani d . 1 . . O
O4 0.15180(17) 0.8421(2) 0.17710(18) 0.0812(11) Uani d . 1 . . O
O5 0.3265(2) 0.8645(2) -0.0641(2) 0.0921(13) Uani d D 1 A . O
O6' 0.3635(11) 0.9920(8) -0.0317(8) 0.231(13) Uani d PD 0.554(12) A 1 O
O7' 0.3113(10) 0.9569(9) -0.1350(5) 0.143(6) Uani d PD 0.554(12) A 1 O
O8' 0.2458(5) 0.9536(7) -0.0905(11) 0.162(7) Uani d PD 0.554(12) A 1 O
O6 0.3821(5) 0.9690(8) -0.0537(8) 0.104(5) Uani d PD 0.446(12) A 2 O
O7 0.2801(10) 0.9736(12) -0.1364(5) 0.145(9) Uani d PD 0.446(12) A 2 O
O8 0.2932(11) 0.9742(9) -0.0326(8) 0.128(6) Uani d PD 0.446(12) A 2 O

loop_
_atom_site_aniso_label
_atom_site_aniso_U_11
_atom_site_aniso_U_22
_atom_site_aniso_U_33
_atom_site_aniso_U_12
_atom_site_aniso_U_13
_atom_site_aniso_U_23
Ni1 0.0397(4) 0.0493(5) 0.0469(5) 0.000 0.0234(4) 0.000
Ni2 0.0344(4) 0.0381(4) 0.0389(4) 0.000 0.0142(3) 0.000
N1 0.049(2) 0.049(2) 0.047(2) -0.0031(18) 0.0219(18) -0.0014(17)
N2 0.053(2) 0.073(3) 0.071(3) -0.012(2) 0.039(2) -0.019(2)
N3 0.062(3) 0.099(4) 0.076(3) -0.011(3) 0.042(3) -0.027(3)
N4 0.049(2) 0.051(2) 0.067(3) 0.0024(19) 0.022(2) 0.000(2)
N5 0.038(2) 0.042(2) 0.046(2) 0.0008(16) 0.0162(17) 0.0038(16)
N6 0.0354(19) 0.043(2) 0.046(2) -0.0020(16) 0.0181(16) -0.0024(16)
N7 0.0345(19) 0.051(2) 0.049(2) -0.0017(16) 0.0177(17) -0.0023(17)
N8 0.050(2) 0.043(2) 0.044(2) 0.0021(17) 0.0236(17) -0.0023(16)
Cl1 0.0449(6) 0.0615(7) 0.0548(7) 0.0060(5) 0.0252(5) 0.0012(6)
Cl2 0.0596(8) 0.0631(8) 0.0684(9) 0.0054(6) 0.0288(7) 0.0121(7)
Cl3 0.281(14) 0.251(11) 0.128(7) 0.158(11) 0.092(9) 0.007(7)
Cl4 0.262(14) 0.191(8) 0.148(9) -0.040(8) 0.141(10) -0.024(7)
Cl5 0.136(8) 0.177(8) 0.190(10) -0.045(6) 0.078(7) 0.064(7)
Cl3' 0.258(10) 0.161(5) 0.131(6) 0.081(6) 0.104(6) 0.021(4)
Cl4' 0.138(6) 0.450(19) 0.149(7) -0.133(10) 0.005(5) 0.116(10)
Cl5' 0.158(7) 0.146(5) 0.117(5) 0.059(4) 0.072(5) -0.009(4)
Cl6 0.247(3) 0.173(3) 0.144(2) -0.076(2) 0.089(2) -0.0144(18)
Cl7 0.160(2) 0.137(2) 0.191(3) 0.0398(19) 0.009(2) -0.0127(19)
Cl8 0.1279(18) 0.1214(18) 0.183(2) 0.0053(14) 0.0441(17) 0.0252(17)
C1 0.056(3) 0.063(3) 0.054(3) 0.004(3) 0.028(2) 0.000(2)
C2 0.064(3) 0.068(3) 0.077(4) 0.016(3) 0.031(3) 0.006(3)
C3 0.071(4) 0.071(4) 0.074(4) 0.015(3) 0.022(3) 0.019(3)
C4 0.074(4) 0.078(4) 0.048(3) 0.006(3) 0.023(3) 0.009(3)
C5 0.054(3) 0.056(3) 0.049(3) -0.001(2) 0.023(2) -0.003(2)
C6 0.061(3) 0.086(4) 0.047(3) -0.002(3) 0.023(3) -0.008(3)
C7 0.079(4) 0.148(6) 0.069(4) 0.007(4) 0.043(3) -0.002(4)
C8 0.074(4) 0.115(5) 0.073(4) -0.005(4) 0.050(3) -0.022(4)
C9 0.067(4) 0.085(4) 0.096(4) 0.016(3) 0.040(4) -0.002(4)
C10 0.053(3) 0.054(3) 0.078(4) 0.001(3) 0.027(3) -0.015(3)
C11 0.065(4) 0.058(3) 0.103(5) 0.010(3) 0.035(3) -0.014(3)
C12 0.075(4) 0.062(4) 0.123(6) 0.018(3) 0.031(4) 0.006(4)
C13 0.086(4) 0.062(4) 0.100(5) 0.013(3) 0.039(4) 0.022(3)
C14 0.064(4) 0.062(3) 0.101(5) 0.010(3) 0.039(3) 0.011(3)
C15 0.048(3) 0.059(3) 0.062(3) -0.010(2) 0.018(2) 0.008(2)
C16 0.059(3) 0.066(3) 0.086(4) -0.012(3) 0.037(3) 0.013(3)
C17 0.075(4) 0.081(4) 0.073(4) 0.001(3) 0.039(3) 0.029(3)
C18 0.060(3) 0.075(3) 0.053(3) 0.002(3) 0.023(3) 0.018(3)
C19 0.044(2) 0.044(2) 0.043(2) 0.002(2) 0.017(2) 0.004(2)
C20 0.043(2) 0.043(2) 0.036(2) 0.0013(19) 0.013(2) -0.0004(19)
C21 0.048(3) 0.077(3) 0.039(3) 0.000(3) 0.010(2) 0.008(2)
C22 0.032(2) 0.076(3) 0.048(3) 0.000(2) 0.005(2) -0.003(2)
C23 0.041(2) 0.059(3) 0.061(3) -0.005(2) 0.026(2) 0.000(2)
C24 0.056(3) 0.052(3) 0.048(3) 0.004(2) 0.021(2) -0.009(2)
C25 0.079(4) 0.058(3) 0.065(3) 0.000(3) 0.024(3) -0.020(3)
C26 0.088(4) 0.058(3) 0.072(4) 0.022(3) 0.031(3) -0.012(3)
C27 0.060(3) 0.058(3) 0.071(3) 0.022(3) 0.028(3) 0.002(3)
C28 0.046(3) 0.043(2) 0.048(3) 0.005(2) 0.026(2) 0.005(2)
C29 0.127(6) 0.120(6) 0.060(4) 0.021(5) 0.029(4) 0.019(4)
C30 0.153(7) 0.109(6) 0.090(5) -0.036(6) 0.035(5) -0.027(4)
O1 0.077(2) 0.099(3) 0.083(3) 0.019(2) 0.055(2) 0.017(2)
O2 0.101(3) 0.117(3) 0.088(3) 0.043(3) 0.052(3) 0.050(3)
O3 0.093(3) 0.097(3) 0.139(4) -0.010(3) 0.052(3) -0.054(3)
O4 0.048(2) 0.103(3) 0.083(3) -0.008(2) 0.0209(19) -0.002(2)
O5 0.086(3) 0.064(3) 0.126(3) 0.004(2) 0.047(3) 0.023(2)
O6' 0.35(3) 0.078(9) 0.108(11) -0.018(13) -0.038(14) -0.023(7)
O7' 0.186(16) 0.144(11) 0.123(11) 0.036(10) 0.091(11) 0.083(8)
O8' 0.132(11) 0.128(10) 0.27(2) 0.061(8) 0.131(13) 0.055(11)
O6 0.065(7) 0.076(9) 0.152(15) -0.040(6) 0.031(8) 0.007(7)
O7 0.118(14) 0.158(14) 0.075(9) 0.058(11) -0.033(9) 0.020(9)
O8 0.146(15) 0.151(12) 0.131(13) 0.003(10) 0.100(12) -0.029(10)

loop_
_atom_type_symbol
_atom_type_description
_atom_type_scat_dispersion_real
_atom_type_scat_dispersion_imag
_atom_type_scat_source
C C 0.0033 0.0016 'International Tables Vol C Tables 4.2.6.8 and 6.1.1.4'
H H 0.0000 0.0000 'International Tables Vol C Tables 4.2.6.8 and 6.1.1.4'
N N 0.0061 0.0033 'International Tables Vol C Tables 4.2.6.8 and 6.1.1.4'
O O 0.0106 0.0060 'International Tables Vol C Tables 4.2.6.8 and 6.1.1.4'
Ni Ni 0.3393 1.1124 'International Tables Vol C Tables 4.2.6.8 and 6.1.1.4'
Cl Cl 0.1484 0.1585 'International Tables Vol C Tables 4.2.6.8 and 6.1.1.4'

loop_
_geom_angle_atom_site_label_1
_geom_angle_atom_site_label_2
_geom_angle_atom_site_label_3
_geom_angle_site_symmetry_1
_geom_angle_site_symmetry_3
_geom_angle
_geom_angle_publ_flag
N2 Ni1 N2 . 2_554 173.8(3) yes
N2 Ni1 N1 . 2_554 98.32(15) yes
N2 Ni1 N1 2_554 2_554 77.45(16) no
N2 Ni1 N1 . . 77.45(16) yes
N2 Ni1 N1 2_554 . 98.32(15) no
N1 Ni1 N1 2_554 . 96.02(19) yes
N2 Ni1 N4 . 2_554 97.70(16) yes
N2 Ni1 N4 2_554 2_554 86.81(17) no
N1 Ni1 N4 2_554 2_554 163.72(15) no
N1 Ni1 N4 . 2_554 90.26(14) yes
N2 Ni1 N4 . . 86.81(17) yes
N2 Ni1 N4 2_554 . 97.70(16) no
N1 Ni1 N4 2_554 . 90.26(14) no
N1 Ni1 N4 . . 163.72(15) yes
N4 Ni1 N4 2_554 . 87.7(2) yes
N6 Ni2 N6 . 2_655 171.7(2) yes
N6 Ni2 N5 . 2_655 97.35(13) yes
N6 Ni2 N5 2_655 2_655 77.21(13) no
N6 Ni2 N5 . . 77.21(13) yes
N6 Ni2 N5 2_655 . 97.35(13) yes
N5 Ni2 N5 2_655 . 98.95(19) yes
N6 Ni2 N8 . 2_655 87.29(14) yes
N6 Ni2 N8 2_655 2_655 98.89(13) no
N5 Ni2 N8 2_655 2_655 90.80(13) no
N5 Ni2 N8 . 2_655 162.57(13) yes
N6 Ni2 N8 . . 98.89(13) yes
N6 Ni2 N8 2_655 . 87.29(14) no
N5 Ni2 N8 2_655 . 162.57(13) no
N5 Ni2 N8 . . 90.80(13) yes
N8 Ni2 N8 2_655 . 83.70(19) yes
C1 N1 C5 . . 117.9(4) no
C1 N1 Ni1 . . 126.7(3) no
C5 N1 Ni1 . . 115.2(3) no
N3 N2 C6 . . 106.0(4) no
N3 N2 Ni1 . . 133.6(4) no
C6 N2 Ni1 . . 116.9(3) no
N2 N3 C8 . . 112.9(5) no
N2 N3 C9 . . 118.9(5) no
C8 N3 C9 . . 126.9(5) no
C14 N4 C10 . . 117.6(5) no
C14 N4 Ni1 . . 117.8(3) no
C10 N4 Ni1 . . 124.5(4) no
C15 N5 C19 . . 117.8(4) no
C15 N5 Ni2 . . 128.3(3) no
C19 N5 Ni2 . . 113.2(3) no
C20 N6 N7 . . 107.1(3) no
C20 N6 Ni2 . . 119.6(3) no
N7 N6 Ni2 . . 132.9(3) no
C22 N7 N6 . . 109.5(4) no
C22 N7 C23 . . 129.6(4) no
N6 N7 C23 . . 119.7(3) no
C24 N8 C28 . . 117.2(4) no
C24 N8 Ni2 . . 116.1(3) no
C28 N8 Ni2 . . 124.5(3) no
O2 Cl1 O1 . . 109.9(2) no
O2 Cl1 O3 . . 108.8(3) no
O1 Cl1 O3 . . 108.6(3) no
O2 Cl1 O4 . . 109.6(3) no
O1 Cl1 O4 . . 110.8(2) no
O3 Cl1 O4 . . 109.1(3) no
O6' Cl2 O7 . . 117.5(12) no
O6' Cl2 O7' . . 110.4(13) no
O7 Cl2 O7' . . 30.8(9) no
O6' Cl2 O8 . . 69.3(11) no
O7 Cl2 O8 . . 114.8(10) no
O7' Cl2 O8 . . 143.5(9) no
O6' Cl2 O6 . . 37.2(11) no
O7 Cl2 O6 . . 106.6(12) no
O7' Cl2 O6 . . 84.3(10) no
O8 Cl2 O6 . . 106.1(9) no
O6' Cl2 O5 . . 114.4(8) no
O7 Cl2 O5 . . 121.3(9) no
O7' Cl2 O5 . . 105.2(7) no
O8 Cl2 O5 . . 107.7(7) no
O6 Cl2 O5 . . 98.2(6) no
O6' Cl2 O8' . . 121.4(12) no
O7 Cl2 O8' . . 70.7(10) no
O7' Cl2 O8' . . 99.8(9) no
O8 Cl2 O8' . . 57.3(8) no
O6 Cl2 O8' . . 155.8(8) no
O5 Cl2 O8' . . 103.6(5) no
N1 C1 C2 . . 123.2(5) no
N1 C1 H1A . . 118.4 no
C2 C1 H1A . . 118.4 no
C1 C2 C3 . . 119.0(5) no
C1 C2 H2A . . 120.5 no
C3 C2 H2A . . 120.5 no
C2 C3 C4 . . 119.0(5) no
C2 C3 H3A . . 120.5 no
C4 C3 H3A . . 120.5 no
C5 C4 C3 . . 118.7(5) no
C5 C4 H4A . . 120.6 no
C3 C4 H4A . . 120.6 no
N1 C5 C4 . . 122.1(4) no
N1 C5 C6 . . 113.4(4) no
C4 C5 C6 . . 124.5(5) no
C7 C6 N2 . . 108.5(5) no
C7 C6 C5 . . 136.4(5) no
N2 C6 C5 . . 114.9(4) no
C6 C7 C8 . . 106.1(5) no
C6 C7 H7A . . 127.0 no
C8 C7 H7A . . 127.0 no
N3 C8 C7 . . 106.5(5) no
N3 C8 H8A . . 126.8 no
C7 C8 H8A . . 126.8 no
N3 C9 C10 . . 116.6(5) no
N3 C9 H9A . . 108.1 no
C10 C9 H9A . . 108.1 no
N3 C9 H9B . . 108.1 no
C10 C9 H9B . . 108.1 no
H9A C9 H9B . . 107.3 no
N4 C10 C11 . . 120.9(6) no
N4 C10 C9 . . 122.8(5) no
C11 C10 C9 . . 115.9(5) no
C10 C11 C12 . . 120.4(6) no
C10 C11 H11A . . 119.8 no
C12 C11 H11A . . 119.8 no
C13 C12 C11 . . 118.6(6) no
C13 C12 H12A . . 120.7 no
C11 C12 H12A . . 120.7 no
C12 C13 C14 . . 118.5(6) no
C12 C13 H13A . . 120.8 no
C14 C13 H13A . . 120.8 no
N4 C14 C13 . . 124.0(6) no
N4 C14 H14A . . 118.0 no
C13 C14 H14A . . 118.0 no
N5 C15 C16 . . 123.1(5) no
N5 C15 H15A . . 118.4 no
C16 C15 H15A . . 118.4 no
C17 C16 C15 . . 118.6(5) no
C17 C16 H16A . . 120.7 no
C15 C16 H16A . . 120.7 no
C16 C17 C18 . . 119.6(5) no
C16 C17 H17A . . 120.2 no
C18 C17 H17A . . 120.2 no
C17 C18 C19 . . 118.9(5) no
C17 C18 H18A . . 120.5 no
C19 C18 H18A . . 120.5 no
N5 C19 C18 . . 122.0(4) no
N5 C19 C20 . . 114.2(4) no
C18 C19 C20 . . 123.8(4) no
N6 C20 C21 . . 110.0(4) no
N6 C20 C19 . . 114.8(4) no
C21 C20 C19 . . 135.1(4) no
C22 C21 C20 . . 105.1(4) no
C22 C21 H21A . . 127.4 no
C20 C21 H21A . . 127.4 no
N7 C22 C21 . . 108.2(4) no
N7 C22 H22A . . 125.9 no
C21 C22 H22A . . 125.9 no
N7 C23 C28 . 2_655 116.5(4) no
N7 C23 H23A . . 108.2 no
C28 C23 H23A 2_655 . 108.2 no
N7 C23 H23B . . 108.2 no
C28 C23 H23B 2_655 . 108.2 no
H23A C23 H23B . . 107.3 no
N8 C24 C25 . . 123.7(5) no
N8 C24 H24A . . 118.1 no
C25 C24 H24A . . 118.1 no
C24 C25 C26 . . 119.1(5) no
C24 C25 H25A . . 120.5 no
C26 C25 H25A . . 120.5 no
C25 C26 C27 . . 118.4(5) no
C25 C26 H26A . . 120.8 no
C27 C26 H26A . . 120.8 no
C26 C27 C28 . . 120.5(5) no
C26 C27 H27A . . 119.7 no
C28 C27 H27A . . 119.7 no
N8 C28 C27 . . 121.0(4) no
N8 C28 C23 . 2_655 119.9(4) no
C27 C28 C23 . 2_655 118.8(4) no
Cl4' C29 Cl3 . . 75.9(6) no
Cl4' C29 Cl5' . . 110.7(6) no
Cl3 C29 Cl5' . . 122.6(6) no
Cl4' C29 Cl5 . . 115.5(7) no
Cl3 C29 Cl5 . . 115.2(7) no
Cl5' C29 Cl5 . . 9.1(6) no
Cl4' C29 Cl3' . . 116.9(7) no
Cl3 C29 Cl3' . . 41.0(5) no
Cl5' C29 Cl3' . . 104.5(5) no
Cl5 C29 Cl3' . . 95.5(6) no
Cl4' C29 Cl4 . . 27.9(7) no
Cl3 C29 Cl4 . . 103.8(7) no
Cl5' C29 Cl4 . . 95.9(5) no
Cl5 C29 Cl4 . . 103.5(6) no
Cl3' C29 Cl4 . . 144.8(6) no
Cl4' C29 H29A . . 119.8 no
Cl3 C29 H29A . . 114.0 no
Cl5' C29 H29A . . 110.4 no
Cl5 C29 H29A . . 111.9 no
Cl3' C29 H29A . . 92.5 no
Cl4 C29 H29A . . 107.1 no
Cl8 C30 Cl7 . . 110.5(5) no
Cl8 C30 Cl6 . . 109.5(5) no
Cl7 C30 Cl6 . . 112.9(5) no
Cl8 C30 H30A . . 107.8 no
Cl7 C30 H30A . . 107.7 no
Cl6 C30 H30A . . 108.4 no

loop_
_geom_bond_atom_site_label_1
_geom_bond_atom_site_label_2
_geom_bond_site_symmetry_2
_geom_bond_distance
_geom_bond_publ_flag
Ni1 N2 . 1.997(4) yes
Ni1 N2 2_554 1.997(4) no
Ni1 N1 2_554 2.133(4) no
Ni1 N1 . 2.133(4) yes
Ni1 N4 2_554 2.184(4) no
Ni1 N4 . 2.184(4) yes
Ni2 N6 . 1.977(3) yes
Ni2 N6 2_655 1.977(3) no
Ni2 N5 2_655 2.143(3) no
Ni2 N5 . 2.143(3) yes
Ni2 N8 2_655 2.173(3) no
Ni2 N8 . 2.173(3) yes
N1 C1 . 1.333(6) no
N1 C5 . 1.343(5) no
N2 N3 . 1.304(5) no
N2 C6 . 1.381(6) no
N3 C8 . 1.322(7) no
N3 C9 . 1.445(7) no
N4 C14 . 1.330(7) no
N4 C10 . 1.355(6) no
N5 C15 . 1.341(5) no
N5 C19 . 1.350(5) no
N6 C20 . 1.331(5) no
N6 N7 . 1.346(4) no
N7 C22 . 1.345(5) no
N7 C23 . 1.452(5) no
N8 C24 . 1.343(5) no
N8 C28 . 1.362(5) no
Cl1 O2 . 1.417(4) no
Cl1 O1 . 1.423(3) no
Cl1 O3 . 1.423(4) no
Cl1 O4 . 1.425(3) no
Cl2 O6' . 1.385(9) no
Cl2 O7 . 1.390(9) no
Cl2 O7' . 1.393(8) no
Cl2 O8 . 1.407(8) no
Cl2 O6 . 1.414(7) no
Cl2 O5 . 1.418(4) no
Cl2 O8' . 1.423(8) no
Cl3 C29 . 1.708(8) no
Cl4 C29 . 1.759(8) no
Cl5 C29 . 1.722(8) no
Cl3' C29 . 1.750(7) no
Cl4' C29 . 1.695(8) no
Cl5' C29 . 1.721(7) no
Cl6 C30 . 1.777(9) no
Cl7 C30 . 1.747(9) no
Cl8 C30 . 1.660(8) no
C1 C2 . 1.363(7) no
C1 H1A . 0.9300 no
C2 C3 . 1.368(7) no
C2 H2A . 0.9300 no
C3 C4 . 1.382(8) no
C3 H3A . 0.9300 no
C4 C5 . 1.377(7) no
C4 H4A . 0.9300 no
C5 C6 . 1.466(7) no
C6 C7 . 1.363(7) no
C7 C8 . 1.391(8) no
C7 H7A . 0.9300 no
C8 H8A . 0.9300 no
C9 C10 . 1.540(8) no
C9 H9A . 0.9700 no
C9 H9B . 0.9700 no
C10 C11 . 1.369(7) no
C11 C12 . 1.374(9) no
C11 H11A . 0.9300 no
C12 C13 . 1.364(9) no
C12 H12A . 0.9300 no
C13 C14 . 1.364(7) no
C13 H13A . 0.9300 no
C14 H14A . 0.9300 no
C15 C16 . 1.372(7) no
C15 H15A . 0.9300 no
C16 C17 . 1.369(7) no
C16 H16A . 0.9300 no
C17 C18 . 1.378(7) no
C17 H17A . 0.9300 no
C18 C19 . 1.379(6) no
C18 H18A . 0.9300 no
C19 C20 . 1.461(6) no
C20 C21 . 1.382(6) no
C21 C22 . 1.373(7) no
C21 H21A . 0.9300 no
C22 H22A . 0.9300 no
C23 C28 2_655 1.505(6) no
C23 H23A . 0.9700 no
C23 H23B . 0.9700 no
C24 C25 . 1.363(7) no
C24 H24A . 0.9300 no
C25 C26 . 1.370(7) no
C25 H25A . 0.9300 no
C26 C27 . 1.374(7) no
C26 H26A . 0.9300 no
C27 C28 . 1.375(6) no
C27 H27A . 0.9300 no
C28 C23 2_655 1.505(6) no
C29 H29A . 0.9600 no
C30 H30A . 0.9599 no

loop_
_geom_torsion_atom_site_label_1
_geom_torsion_atom_site_label_2
_geom_torsion_atom_site_label_3
_geom_torsion_atom_site_label_4
_geom_torsion_site_symmetry_1
_geom_torsion_site_symmetry_4
_geom_torsion
_geom_torsion_publ_flag
N2 Ni1 N1 C1 . . 174.6(4) no
N2 Ni1 N1 C1 2_554 . -0.8(4) no
N1 Ni1 N1 C1 2_554 . 77.4(4) no
N4 Ni1 N1 C1 2_554 . -87.6(4) no
N4 Ni1 N1 C1 . . -170.5(5) no
N2 Ni1 N1 C5 . . -9.4(3) no
N2 Ni1 N1 C5 2_554 . 175.2(3) no
N1 Ni1 N1 C5 2_554 . -106.6(3) no
N4 Ni1 N1 C5 2_554 . 88.4(3) no
N4 Ni1 N1 C5 . . 5.6(7) no
N2 Ni1 N2 N3 2_554 . -143.8(4) no
N1 Ni1 N2 N3 2_554 . -97.0(4) no
N1 Ni1 N2 N3 . . 168.6(5) no
N4 Ni1 N2 N3 2_554 . 80.1(4) no
N4 Ni1 N2 N3 . . -7.2(4) no
N2 Ni1 N2 C6 2_554 . 61.0(4) no
N1 Ni1 N2 C6 2_554 . 107.8(4) no
N1 Ni1 N2 C6 . . 13.4(4) no
N4 Ni1 N2 C6 2_554 . -75.1(4) no
N4 Ni1 N2 C6 . . -162.4(4) no
C6 N2 N3 C8 . . -0.2(6) no
Ni1 N2 N3 C8 . . -157.3(4) no
C6 N2 N3 C9 . . -168.0(5) no
Ni1 N2 N3 C9 . . 34.9(7) no
N2 Ni1 N4 C14 . . 173.0(4) no
N2 Ni1 N4 C14 2_554 . -11.3(4) no
N1 Ni1 N4 C14 2_554 . -88.7(4) no
N1 Ni1 N4 C14 . . 158.3(5) no
N4 Ni1 N4 C14 2_554 . 75.1(4) no
N2 Ni1 N4 C10 . . -3.9(4) no
N2 Ni1 N4 C10 2_554 . 171.8(4) no
N1 Ni1 N4 C10 2_554 . 94.4(4) no
N1 Ni1 N4 C10 . . -18.6(7) no
N4 Ni1 N4 C10 2_554 . -101.8(4) no
N6 Ni2 N5 C15 . . -179.3(4) no
N6 Ni2 N5 C15 2_655 . 7.0(4) no
N5 Ni2 N5 C15 2_655 . 85.1(4) no
N8 Ni2 N5 C15 2_655 . -151.6(4) no
N8 Ni2 N5 C15 . . -80.4(4) no
N6 Ni2 N5 C19 . . -9.3(3) no
N6 Ni2 N5 C19 2_655 . 177.0(3) no
N5 Ni2 N5 C19 2_655 . -104.9(3) no
N8 Ni2 N5 C19 2_655 . 18.4(6) no
N8 Ni2 N5 C19 . . 89.6(3) no
N6 Ni2 N6 C20 2_655 . 57.0(3) no
N5 Ni2 N6 C20 2_655 . 105.2(3) no
N5 Ni2 N6 C20 . . 7.6(3) ?
N8 Ni2 N6 C20 2_655 . -164.3(3) no
N8 Ni2 N6 C20 . . -81.1(3) no
N6 Ni2 N6 N7 2_655 . -131.7(4) no
N5 Ni2 N6 N7 2_655 . -83.5(4) no
N5 Ni2 N6 N7 . . 178.9(4) no
N8 Ni2 N6 N7 2_655 . 6.9(4) no
N8 Ni2 N6 N7 . . 90.1(4) no
C20 N6 N7 C22 . . -2.1(5) no
Ni2 N6 N7 C22 . . -174.1(3) no
C20 N6 N7 C23 . . -171.2(4) no
Ni2 N6 N7 C23 . . 16.7(6) no
N6 Ni2 N8 C24 . . -25.2(3) no
N6 Ni2 N8 C24 2_655 . 160.3(3) no
N5 Ni2 N8 C24 2_655 . 133.3(4) no
N5 Ni2 N8 C24 . . -102.3(3) no
N8 Ni2 N8 C24 2_655 . 61.1(3) no
N6 Ni2 N8 C28 . . 172.0(3) no
N6 Ni2 N8 C28 2_655 . -2.5(3) no
N5 Ni2 N8 C28 2_655 . -29.5(6) no
N5 Ni2 N8 C28 . . 94.8(3) no
N8 Ni2 N8 C28 2_655 . -101.8(3) no
C5 N1 C1 C2 . . -1.5(7) no
Ni1 N1 C1 C2 . . 174.4(4) no
N1 C1 C2 C3 . . 1.2(8) no
C1 C2 C3 C4 . . -0.3(8) no
C2 C3 C4 C5 . . -0.1(8) no
C1 N1 C5 C4 . . 1.0(7) no
Ni1 N1 C5 C4 . . -175.4(4) no
C1 N1 C5 C6 . . -179.7(4) no
Ni1 N1 C5 C6 . . 3.9(5) no
C3 C4 C5 N1 . . -0.2(8) no
C3 C4 C5 C6 . . -179.5(5) no
N3 N2 C6 C7 . . -0.8(6) no
Ni1 N2 C6 C7 . . 160.8(4) no
N3 N2 C6 C5 . . -177.3(4) no
Ni1 N2 C6 C5 . . -15.7(6) no
N1 C5 C6 C7 . . -168.1(7) no
C4 C5 C6 C7 . . 11.2(10) no
N1 C5 C6 N2 . . 7.1(6) no
C4 C5 C6 N2 . . -173.6(5) no
N2 C6 C7 C8 . . 1.4(7) no
C5 C6 C7 C8 . . 176.8(6) no
N2 N3 C8 C7 . . 1.0(7) no
C9 N3 C8 C7 . . 167.7(6) no
C6 C7 C8 N3 . . -1.4(7) no
N2 N3 C9 C10 . . -50.7(7) no
C8 N3 C9 C10 . . 143.4(6) no
C14 N4 C10 C11 . . -1.3(7) no
Ni1 N4 C10 C11 . . 175.6(4) no
C14 N4 C10 C9 . . 170.8(5) no
Ni1 N4 C10 C9 . . -12.3(7) no
N3 C9 C10 N4 . . 40.3(8) no
N3 C9 C10 C11 . . -147.2(5) no
N4 C10 C11 C12 . . 2.0(8) no
C9 C10 C11 C12 . . -170.7(5) no
C10 C11 C12 C13 . . -0.9(9) no
C11 C12 C13 C14 . . -0.6(9) no
C10 N4 C14 C13 . . -0.3(8) no
Ni1 N4 C14 C13 . . -177.4(5) no
C12 C13 C14 N4 . . 1.3(9) no
C19 N5 C15 C16 . . -0.6(7) no
Ni2 N5 C15 C16 . . 169.0(4) no
N5 C15 C16 C17 . . 1.0(8) no
C15 C16 C17 C18 . . -0.8(9) no
C16 C17 C18 C19 . . 0.3(8) no
C15 N5 C19 C18 . . 0.0(6) no
Ni2 N5 C19 C18 . . -171.2(4) no
C15 N5 C19 C20 . . -179.3(4) no
Ni2 N5 C19 C20 . . 9.6(4) no
C17 C18 C19 N5 . . 0.2(7) no
C17 C18 C19 C20 . . 179.3(5) no
N7 N6 C20 C21 . . 2.2(5) no
Ni2 N6 C20 C21 . . 175.5(3) no
N7 N6 C20 C19 . . -178.2(3) no
Ni2 N6 C20 C19 . . -4.8(5) no
N5 C19 C20 N6 . . -3.7(5) no
C18 C19 C20 N6 . . 177.0(4) no
N5 C19 C20 C21 . . 175.8(5) no
C18 C19 C20 C21 . . -3.4(8) no
N6 C20 C21 C22 . . -1.4(5) no
C19 C20 C21 C22 . . 179.0(5) no
N6 N7 C22 C21 . . 1.2(5) no
C23 N7 C22 C21 . . 169.0(4) no
C20 C21 C22 N7 . . 0.1(5) no
C22 N7 C23 C28 . 2_655 145.4(5) no
N6 N7 C23 C28 . 2_655 -48.0(6) no
C28 N8 C24 C25 . . -0.7(7) no
Ni2 N8 C24 C25 . . -164.8(4) no
N8 C24 C25 C26 . . 1.8(8) no
C24 C25 C26 C27 . . -1.1(8) no
C25 C26 C27 C28 . . -0.5(8) no
C24 N8 C28 C27 . . -1.0(6) no
Ni2 N8 C28 C27 . . 161.7(4) no
C24 N8 C28 C23 . 2_655 173.0(4) no
Ni2 N8 C28 C23 . 2_655 -24.3(5) no
C26 C27 C28 N8 . . 1.6(7) no
C26 C27 C28 C23 . 2_655 -172.5(5) no
